data_4067777
loop_
_publ_author_name
'Suzuki, Eiji'
'Komuro, Takashi'
'Kanno, Yuto'
'Okazaki, Masaaki'
'Tobita, Hiromi'

_publ_section_title
;
 Synthesis and Characterization of \k2C,N-N-Silyliminoacyl Tungsten
 Complexes Cp*(CO)2W{\k2C,N-C(R)&#x2550;NSiR&#x2032;3} [R = Me,
 Et,i-Pr,t-Bu; R&#x2032;3= (p-Tol)2Me, (p-Tol)3, Et3; Cp* = \h5-C5Me5]:
 Thermally Induced Carbon&#x2212;Carbon Bond Cleavage of Their Iminoacyl
 Ligands
;
_journal_issue 7
_journal_name_full Organometallics
_journal_page_first 1839
_journal_paper_doi 10.1021/om901123w
_journal_volume 29
_journal_year 2010
_chemical_formula_moiety 'C36 H41 N O2 Si W'
_chemical_formula_sum 'C36 H41 N O2 Si W'
_chemical_formula_weight 731.64
_chemical_name_systematic
; 
 ? 
;
_space_group_IT_number 14
_symmetry_cell_setting monoclinic
_symmetry_Int_Tables_number 14
_symmetry_space_group_name_Hall '-P 2ybc'
_symmetry_space_group_name_H-M 'P 1 21/c 1'
_atom_sites_solution_hydrogens geom
_atom_sites_solution_primary heavy
_atom_sites_solution_secondary difmap
_audit_creation_method SHELXL-97
_cell_angle_alpha 90.00
_cell_angle_beta 97.2518(11)
_cell_angle_gamma 90.00
_cell_formula_units_Z 4
_cell_length_a 13.590(4)
_cell_length_b 14.312(4)
_cell_length_c 17.018(5)
_cell_measurement_reflns_used 10703
_cell_measurement_temperature 173(2)
_cell_measurement_theta_max 27.5
_cell_measurement_theta_min 3.0
_cell_volume 3283.5(16)
_computing_cell_refinement CrystalClear
_computing_data_collection CrystalClear
_computing_data_reduction CrystalStructure
_computing_publication_material ORTEP-3
_computing_structure_refinement 'SHELXL-97 (Sheldrick, 1997)'
_computing_structure_solution 'DIRDIF99 (PATTY)'
_diffrn_ambient_temperature 173(2)
_diffrn_detector_area_resol_mean 7.31
_diffrn_measured_fraction_theta_full 0.997
_diffrn_measured_fraction_theta_max 0.997
_diffrn_measurement_device_type 'Rigaku Saturn'
_diffrn_measurement_method \w
_diffrn_radiation_type MoK\a
_diffrn_radiation_wavelength 0.71069
_diffrn_reflns_av_R_equivalents 0.0606
_diffrn_reflns_av_sigmaI/netI 0.0631
_diffrn_reflns_limit_h_max 15
_diffrn_reflns_limit_h_min -17
_diffrn_reflns_limit_k_max 18
_diffrn_reflns_limit_k_min -18
_diffrn_reflns_limit_l_max 22
_diffrn_reflns_limit_l_min -21
_diffrn_reflns_number 23363
_diffrn_reflns_theta_full 27.48
_diffrn_reflns_theta_max 27.48
_diffrn_reflns_theta_min 3.00
_exptl_absorpt_coefficient_mu 3.586
_exptl_absorpt_correction_T_max 0.9317
_exptl_absorpt_correction_T_min 0.4334
_exptl_absorpt_correction_type numerical
_exptl_absorpt_process_details
;
HIGASHI, T. (1999). Shape - Program to obtain Crystal Shape using CCD camera.
Rigaku Corporation, Tokyo, Japan. 
HIGASHI, T. (1999). Numabs - Numerical Absorption Correction,
Rigaku Corporation, Tokyo, Japan. 
;
_exptl_crystal_colour yellow
_exptl_crystal_density_diffrn 1.480
_exptl_crystal_density_method 'not measured'
_exptl_crystal_description platelet
_exptl_crystal_F_000 1472
_exptl_crystal_size_max 0.28
_exptl_crystal_size_mid 0.07
_exptl_crystal_size_min 0.02
_refine_diff_density_max 1.057
_refine_diff_density_min -0.515
_refine_diff_density_rms 0.114
_refine_ls_extinction_method none
_refine_ls_goodness_of_fit_ref 0.987
_refine_ls_hydrogen_treatment constr
_refine_ls_matrix_type full
_refine_ls_number_parameters 379
_refine_ls_number_reflns 7506
_refine_ls_number_restraints 0
_refine_ls_restrained_S_all 0.987
_refine_ls_R_factor_all 0.0546
_refine_ls_R_factor_gt 0.0339
_refine_ls_shift/su_max 0.001
_refine_ls_shift/su_mean 0.000
_refine_ls_structure_factor_coef Fsqd
_refine_ls_weighting_details 'calc w=1/[\s^2^(Fo^2^)+(0.0214P)^2^] where P=(Fo^2^+2Fc^2^)/3'
_refine_ls_weighting_scheme calc
_refine_ls_wR_factor_gt 0.0624
_refine_ls_wR_factor_ref 0.0696
_reflns_number_gt 5742
_reflns_number_total 7506
_reflns_threshold_expression >2\s(I)
_cod_data_source_file om901123w_si_002.cif
_cod_data_source_block complex-cis-5b
_cod_original_cell_volume 3283.4(16)
_cod_database_code 4067777

loop_
_symmetry_equiv_pos_as_xyz
'x, y, z'
'-x, y+1/2, -z+1/2'
'-x, -y, -z'
'x, -y-1/2, z-1/2'

loop_
_atom_site_label
_atom_site_type_symbol
_atom_site_fract_x
_atom_site_fract_y
_atom_site_fract_z
_atom_site_U_iso_or_equiv
_atom_site_adp_type
_atom_site_occupancy
_atom_site_symmetry_multiplicity
_atom_site_calc_flag
_atom_site_refinement_flags
W1 W 0.109998(11) 0.138677(11) 0.224678(9) 0.02285(6) Uani 1 1 d .
Si1 Si 0.37982(8) -0.09030(8) 0.25420(6) 0.0249(2) Uani 1 1 d .
O1 O 0.2946(3) 0.2689(3) 0.2377(2) 0.0718(12) Uani 1 1 d .
O2 O 0.0747(4) 0.2652(3) 0.3677(2) 0.0927(15) Uani 1 1 d .
N1 N 0.2782(2) -0.0171(2) 0.2587(2) 0.0302(8) Uani 1 1 d .
C1 C 0.2175(3) 0.0425(3) 0.2494(2) 0.0244(9) Uani 1 1 d .
C2 C 0.0550(3) 0.0418(3) 0.3175(3) 0.0430(12) Uani 1 1 d .
H1 H -0.0127 0.0629 0.3245 0.052 Uiso 1 1 calc R
H2 H 0.0480 -0.0211 0.2934 0.052 Uiso 1 1 calc R
C3 C 0.1093(4) 0.0297(4) 0.3979(3) 0.0516(13) Uani 1 1 d .
H3 H 0.1760 0.0058 0.3939 0.077 Uiso 1 1 calc R
H4 H 0.0735 -0.0147 0.4278 0.077 Uiso 1 1 calc R
H5 H 0.1142 0.0901 0.4254 0.077 Uiso 1 1 calc R
C4 C 0.2257(3) 0.2193(3) 0.2338(3) 0.0417(12) Uani 1 1 d .
C5 C 0.0896(4) 0.2191(3) 0.3144(3) 0.0560(15) Uani 1 1 d .
C6 C 0.3307(3) -0.2032(3) 0.2112(2) 0.0245(9) Uani 1 1 d .
C7 C 0.2645(3) -0.2069(3) 0.1432(3) 0.0401(11) Uani 1 1 d .
H6 H 0.2443 -0.1502 0.1169 0.048 Uiso 1 1 calc R
C8 C 0.2266(3) -0.2897(3) 0.1120(3) 0.0435(12) Uani 1 1 d .
H7 H 0.1793 -0.2888 0.0659 0.052 Uiso 1 1 calc R
C9 C 0.2559(3) -0.3743(3) 0.1465(3) 0.0358(11) Uani 1 1 d .
C10 C 0.3242(4) -0.3711(3) 0.2115(3) 0.0460(12) Uani 1 1 d .
H8 H 0.3483 -0.4282 0.2349 0.055 Uiso 1 1 calc R
C11 C 0.3607(3) -0.2872(3) 0.2455(3) 0.0401(11) Uani 1 1 d .
H9 H 0.4064 -0.2882 0.2926 0.048 Uiso 1 1 calc R
C12 C 0.2155(4) -0.4649(3) 0.1112(3) 0.0533(14) Uani 1 1 d .
H10 H 0.2531 -0.4834 0.0682 0.080 Uiso 1 1 calc R
H11 H 0.1455 -0.4570 0.0903 0.080 Uiso 1 1 calc R
H12 H 0.2218 -0.5135 0.1521 0.080 Uiso 1 1 calc R
C13 C 0.4435(3) -0.1065(3) 0.3566(2) 0.0249(9) Uani 1 1 d .
C14 C 0.3908(3) -0.1176(3) 0.4207(3) 0.0392(11) Uani 1 1 d .
H13 H 0.3204 -0.1135 0.4125 0.047 Uiso 1 1 calc R
C15 C 0.4379(3) -0.1346(3) 0.4959(3) 0.0421(11) Uani 1 1 d .
H14 H 0.3994 -0.1416 0.5384 0.050 Uiso 1 1 calc R
C16 C 0.5391(3) -0.1415(3) 0.5107(2) 0.0348(10) Uani 1 1 d .
C17 C 0.5918(3) -0.1316(3) 0.4477(3) 0.0407(11) Uani 1 1 d .
H15 H 0.6620 -0.1366 0.4563 0.049 Uiso 1 1 calc R
C18 C 0.5456(3) -0.1144(3) 0.3719(3) 0.0364(11) Uani 1 1 d .
H16 H 0.5847 -0.1080 0.3297 0.044 Uiso 1 1 calc R
C19 C 0.5903(4) -0.1597(3) 0.5932(3) 0.0525(14) Uani 1 1 d .
H17 H 0.6199 -0.2222 0.5954 0.079 Uiso 1 1 calc R
H18 H 0.5417 -0.1559 0.6311 0.079 Uiso 1 1 calc R
H19 H 0.6423 -0.1129 0.6066 0.079 Uiso 1 1 calc R
C20 C 0.4575(3) -0.0315(3) 0.1865(2) 0.0240(8) Uani 1 1 d .
C21 C 0.5373(3) -0.0786(3) 0.1611(2) 0.0286(9) Uani 1 1 d .
H20 H 0.5522 -0.1404 0.1794 0.034 Uiso 1 1 calc R
C22 C 0.5958(3) -0.0371(3) 0.1094(2) 0.0301(9) Uani 1 1 d .
H21 H 0.6506 -0.0705 0.0938 0.036 Uiso 1 1 calc R
C23 C 0.5755(3) 0.0516(3) 0.0803(2) 0.0284(9) Uani 1 1 d .
C24 C 0.4950(3) 0.0977(3) 0.1042(2) 0.0289(9) Uani 1 1 d .
H22 H 0.4787 0.1584 0.0840 0.035 Uiso 1 1 calc R
C25 C 0.4379(3) 0.0576(3) 0.1567(2) 0.0286(9) Uani 1 1 d .
H23 H 0.3839 0.0918 0.1727 0.034 Uiso 1 1 calc R
C26 C 0.6385(3) 0.0970(3) 0.0248(2) 0.0389(11) Uani 1 1 d .
H24 H 0.6922 0.1321 0.0554 0.058 Uiso 1 1 calc R
H25 H 0.5976 0.1396 -0.0106 0.058 Uiso 1 1 calc R
H26 H 0.6668 0.0488 -0.0066 0.058 Uiso 1 1 calc R
C27 C 0.0458(3) 0.0556(3) 0.1108(2) 0.0310(10) Uani 1 1 d .
C28 C 0.0977(3) 0.1349(3) 0.0886(2) 0.0311(9) Uani 1 1 d .
C29 C 0.0470(3) 0.2160(3) 0.1101(2) 0.0308(10) Uani 1 1 d .
C30 C -0.0371(3) 0.1869(3) 0.1459(2) 0.0309(10) Uani 1 1 d .
C31 C -0.0380(3) 0.0875(3) 0.1457(2) 0.0306(9) Uani 1 1 d .
C32 C 0.0661(3) -0.0445(3) 0.0924(3) 0.0463(13) Uani 1 1 d .
H27 H 0.0161 -0.0665 0.0498 0.069 Uiso 1 1 calc R
H28 H 0.0633 -0.0827 0.1398 0.069 Uiso 1 1 calc R
H29 H 0.1321 -0.0496 0.0754 0.069 Uiso 1 1 calc R
C33 C 0.1856(3) 0.1334(3) 0.0417(3) 0.0435(11) Uani 1 1 d .
H30 H 0.2254 0.0773 0.0555 0.065 Uiso 1 1 calc R
H31 H 0.2264 0.1891 0.0546 0.065 Uiso 1 1 calc R
H32 H 0.1617 0.1329 -0.0150 0.065 Uiso 1 1 calc R
C34 C 0.0704(3) 0.3153(3) 0.0897(3) 0.0455(12) Uani 1 1 d .
H33 H 0.1420 0.3217 0.0884 0.068 Uiso 1 1 calc R
H34 H 0.0496 0.3575 0.1299 0.068 Uiso 1 1 calc R
H35 H 0.0350 0.3313 0.0377 0.068 Uiso 1 1 calc R
C35 C -0.1167(3) 0.2486(3) 0.1714(3) 0.0456(13) Uani 1 1 d .
H36 H -0.1691 0.2574 0.1269 0.068 Uiso 1 1 calc R
H37 H -0.0882 0.3093 0.1882 0.068 Uiso 1 1 calc R
H38 H -0.1447 0.2192 0.2156 0.068 Uiso 1 1 calc R
C36 C -0.1189(3) 0.0268(3) 0.1703(3) 0.0447(12) Uani 1 1 d .
H39 H -0.1508 0.0588 0.2112 0.067 Uiso 1 1 calc R
H40 H -0.0904 -0.0324 0.1914 0.067 Uiso 1 1 calc R
H41 H -0.1681 0.0143 0.1243 0.067 Uiso 1 1 calc R

loop_
_atom_site_aniso_label
_atom_site_aniso_U_11
_atom_site_aniso_U_22
_atom_site_aniso_U_33
_atom_site_aniso_U_23
_atom_site_aniso_U_13
_atom_site_aniso_U_12
W1 0.02323(9) 0.01941(9) 0.02477(9) -0.00248(7) -0.00142(6) 0.00134(7)
Si1 0.0214(6) 0.0261(6) 0.0267(6) 0.0023(5) 0.0014(5) 0.0041(5)
O1 0.063(3) 0.066(3) 0.079(3) 0.017(2) -0.020(2) -0.040(2)
O2 0.136(4) 0.069(3) 0.070(3) -0.039(2) 0.002(3) 0.035(3)
N1 0.0257(19) 0.031(2) 0.033(2) -0.0029(16) -0.0007(15) 0.0053(16)
C1 0.023(2) 0.026(2) 0.024(2) 0.0007(16) 0.0026(17) -0.0045(18)
C2 0.044(3) 0.046(3) 0.040(3) 0.001(2) 0.008(2) -0.003(2)
C3 0.062(4) 0.059(3) 0.036(3) 0.006(2) 0.017(3) -0.006(3)
C4 0.041(3) 0.034(3) 0.045(3) 0.005(2) -0.014(2) -0.004(2)
C5 0.080(4) 0.035(3) 0.050(3) -0.014(2) -0.005(3) 0.005(3)
C6 0.021(2) 0.028(2) 0.025(2) 0.0033(17) 0.0014(16) 0.0032(17)
C7 0.040(3) 0.035(3) 0.042(3) 0.005(2) -0.007(2) 0.007(2)
C8 0.031(3) 0.054(3) 0.042(3) -0.012(2) -0.008(2) 0.004(2)
C9 0.029(2) 0.039(3) 0.041(3) -0.010(2) 0.011(2) -0.005(2)
C10 0.048(3) 0.021(2) 0.066(3) 0.000(2) -0.006(3) 0.003(2)
C11 0.046(3) 0.033(3) 0.037(3) 0.003(2) -0.012(2) 0.004(2)
C12 0.054(3) 0.052(3) 0.057(3) -0.020(3) 0.019(3) -0.012(3)
C13 0.024(2) 0.021(2) 0.029(2) 0.0034(16) 0.0001(17) 0.0000(16)
C14 0.027(2) 0.055(3) 0.038(3) 0.002(2) 0.010(2) 0.001(2)
C15 0.042(3) 0.057(3) 0.029(2) 0.004(2) 0.011(2) -0.001(2)
C16 0.047(3) 0.026(2) 0.029(2) 0.0036(19) -0.0042(19) -0.005(2)
C17 0.024(2) 0.055(3) 0.040(3) 0.014(2) -0.0060(19) -0.004(2)
C18 0.031(2) 0.048(3) 0.031(2) 0.009(2) 0.0036(19) 0.004(2)
C19 0.073(4) 0.049(3) 0.032(3) 0.010(2) -0.009(2) -0.014(3)
C20 0.020(2) 0.025(2) 0.025(2) -0.0011(17) -0.0030(16) 0.0001(17)
C21 0.031(2) 0.022(2) 0.031(2) 0.0004(18) -0.0003(18) 0.0016(18)
C22 0.025(2) 0.033(2) 0.032(2) -0.0055(19) 0.0034(18) 0.0008(19)
C23 0.031(2) 0.031(2) 0.021(2) -0.0041(17) -0.0038(17) -0.0086(18)
C24 0.036(2) 0.025(2) 0.023(2) 0.0045(17) -0.0054(18) -0.0016(19)
C25 0.029(2) 0.028(2) 0.028(2) -0.0033(17) -0.0019(18) 0.0046(18)
C26 0.043(3) 0.043(3) 0.031(2) 0.003(2) 0.006(2) -0.009(2)
C27 0.027(2) 0.031(2) 0.031(2) -0.0079(18) -0.0120(18) 0.0047(19)
C28 0.024(2) 0.040(2) 0.027(2) -0.004(2) -0.0050(16) 0.001(2)
C29 0.032(2) 0.029(2) 0.030(2) 0.0061(18) -0.0009(19) 0.0061(19)
C30 0.025(2) 0.033(2) 0.034(2) -0.002(2) -0.0002(18) 0.0052(19)
C31 0.025(2) 0.030(2) 0.034(2) -0.002(2) -0.0075(18) -0.0005(19)
C32 0.047(3) 0.032(3) 0.054(3) -0.017(2) -0.020(2) 0.012(2)
C33 0.039(3) 0.059(3) 0.033(2) -0.005(2) 0.006(2) 0.001(2)
C34 0.047(3) 0.037(3) 0.053(3) 0.015(2) 0.007(2) 0.001(2)
C35 0.029(3) 0.040(3) 0.069(4) -0.002(2) 0.008(2) 0.015(2)
C36 0.035(3) 0.044(3) 0.054(3) 0.002(2) -0.001(2) -0.013(2)

loop_
_atom_type_symbol
_atom_type_description
_atom_type_scat_dispersion_real
_atom_type_scat_dispersion_imag
_atom_type_scat_source
C C 0.0033 0.0016 'International Tables Vol C Tables 4.2.6.8 and 6.1.1.4'
H H 0.0000 0.0000 'International Tables Vol C Tables 4.2.6.8 and 6.1.1.4'
N N 0.0061 0.0033 'International Tables Vol C Tables 4.2.6.8 and 6.1.1.4'
O O 0.0106 0.0060 'International Tables Vol C Tables 4.2.6.8 and 6.1.1.4'
Si Si 0.0817 0.0704 'International Tables Vol C Tables 4.2.6.8 and 6.1.1.4'
W W -0.8490 6.8722 'International Tables Vol C Tables 4.2.6.8 and 6.1.1.4'

loop_
_geom_angle_atom_site_label_1
_geom_angle_atom_site_label_2
_geom_angle_atom_site_label_3
_geom_angle
C4 W1 C5 77.4(2)
C4 W1 C1 80.22(17)
C5 W1 C1 114.17(19)
C4 W1 C2 129.37(18)
C5 W1 C2 74.2(2)
C1 W1 C2 74.60(16)
C4 W1 C28 92.89(17)
C5 W1 C28 142.98(18)
C1 W1 C28 98.78(15)
C2 W1 C28 133.58(16)
C4 W1 C29 89.63(17)
C5 W1 C29 107.61(19)
C1 W1 C29 133.27(15)
C2 W1 C29 138.72(16)
C28 W1 C29 35.88(14)
C4 W1 C27 125.52(18)
C5 W1 C27 150.09(19)
C1 W1 C27 90.60(14)
C2 W1 C27 98.21(16)
C28 W1 C27 35.37(14)
C29 W1 C27 59.06(14)
C4 W1 C30 119.37(16)
C5 W1 C30 94.46(19)
C1 W1 C30 149.01(15)
C2 W1 C30 103.94(16)
C28 W1 C30 59.16(14)
C29 W1 C30 35.43(14)
C27 W1 C30 58.66(14)
C4 W1 C31 147.54(17)
C5 W1 C31 115.25(19)
C1 W1 C31 116.44(14)
C2 W1 C31 82.98(16)
C28 W1 C31 58.49(14)
C29 W1 C31 58.40(14)
C27 W1 C31 34.99(14)
C30 W1 C31 34.83(14)
N1 Si1 C20 105.66(17)
N1 Si1 C13 108.18(17)
C20 Si1 C13 113.80(17)
N1 Si1 C6 106.97(17)
C20 Si1 C6 110.64(17)
C13 Si1 C6 111.18(17)
C1 N1 Si1 166.0(3)
N1 C1 W1 175.1(3)
C3 C2 W1 122.6(3)
C3 C2 H1 106.7
W1 C2 H1 106.7
C3 C2 H2 106.7
W1 C2 H2 106.7
H1 C2 H2 106.6
C2 C3 H3 109.5
C2 C3 H4 109.5
H3 C3 H4 109.5
C2 C3 H5 109.5
H3 C3 H5 109.5
H4 C3 H5 109.5
O1 C4 W1 178.4(4)
O2 C5 W1 177.8(5)
C7 C6 C11 116.8(4)
C7 C6 Si1 121.9(3)
C11 C6 Si1 121.3(3)
C8 C7 C6 122.2(4)
C8 C7 H6 118.9
C6 C7 H6 118.9
C7 C8 C9 121.3(4)
C7 C8 H7 119.4
C9 C8 H7 119.4
C10 C9 C8 116.7(4)
C10 C9 C12 122.3(4)
C8 C9 C12 121.0(4)
C9 C10 C11 122.7(4)
C9 C10 H8 118.7
C11 C10 H8 118.7
C6 C11 C10 120.3(4)
C6 C11 H9 119.9
C10 C11 H9 119.9
C9 C12 H10 109.5
C9 C12 H11 109.5
H10 C12 H11 109.5
C9 C12 H12 109.5
H10 C12 H12 109.5
H11 C12 H12 109.5
C18 C13 C14 116.6(4)
C18 C13 Si1 121.6(3)
C14 C13 Si1 121.6(3)
C15 C14 C13 121.6(4)
C15 C14 H13 119.2
C13 C14 H13 119.2
C16 C15 C14 121.4(4)
C16 C15 H14 119.3
C14 C15 H14 119.3
C17 C16 C15 117.4(4)
C17 C16 C19 121.4(4)
C15 C16 C19 121.2(4)
C16 C17 C18 121.8(4)
C16 C17 H15 119.1
C18 C17 H15 119.1
C17 C18 C13 121.1(4)
C17 C18 H16 119.5
C13 C18 H16 119.5
C16 C19 H17 109.5
C16 C19 H18 109.5
H17 C19 H18 109.5
C16 C19 H19 109.5
H17 C19 H19 109.5
H18 C19 H19 109.5
C25 C20 C21 117.0(4)
C25 C20 Si1 123.0(3)
C21 C20 Si1 119.9(3)
C22 C21 C20 121.3(4)
C22 C21 H20 119.4
C20 C21 H20 119.4
C23 C22 C21 121.1(4)
C23 C22 H21 119.5
C21 C22 H21 119.5
C22 C23 C24 117.7(4)
C22 C23 C26 121.4(4)
C24 C23 C26 120.9(4)
C23 C24 C25 121.5(4)
C23 C24 H22 119.3
C25 C24 H22 119.3
C24 C25 C20 121.4(4)
C24 C25 H23 119.3
C20 C25 H23 119.3
C23 C26 H24 109.5
C23 C26 H25 109.5
H24 C26 H25 109.5
C23 C26 H26 109.5
H24 C26 H26 109.5
H25 C26 H26 109.5
C28 C27 C31 107.8(3)
C28 C27 C32 126.9(4)
C31 C27 C32 124.9(4)
C28 C27 W1 70.6(2)
C31 C27 W1 74.1(2)
C32 C27 W1 126.7(3)
C27 C28 C29 108.2(4)
C27 C28 C33 125.6(4)
C29 C28 C33 125.8(4)
C27 C28 W1 74.1(2)
C29 C28 W1 72.4(2)
C33 C28 W1 124.5(3)
C28 C29 C30 108.2(4)
C28 C29 C34 126.0(4)
C30 C29 C34 125.4(4)
C28 C29 W1 71.7(2)
C30 C29 W1 74.4(2)
C34 C29 W1 125.4(3)
C31 C30 C29 107.4(4)
C31 C30 C35 125.6(4)
C29 C30 C35 126.7(4)
C31 C30 W1 73.5(2)
C29 C30 W1 70.2(2)
C35 C30 W1 126.6(3)
C30 C31 C27 108.3(4)
C30 C31 C36 125.8(4)
C27 C31 C36 125.6(4)
C30 C31 W1 71.7(2)
C27 C31 W1 70.9(2)
C36 C31 W1 127.9(3)
C27 C32 H27 109.5
C27 C32 H28 109.5
H27 C32 H28 109.5
C27 C32 H29 109.5
H27 C32 H29 109.5
H28 C32 H29 109.5
C28 C33 H30 109.5
C28 C33 H31 109.5
H30 C33 H31 109.5
C28 C33 H32 109.5
H30 C33 H32 109.5
H31 C33 H32 109.5
C29 C34 H33 109.5
C29 C34 H34 109.5
H33 C34 H34 109.5
C29 C34 H35 109.5
H33 C34 H35 109.5
H34 C34 H35 109.5
C30 C35 H36 109.5
C30 C35 H37 109.5
H36 C35 H37 109.5
C30 C35 H38 109.5
H36 C35 H38 109.5
H37 C35 H38 109.5
C31 C36 H39 109.5
C31 C36 H40 109.5
H39 C36 H40 109.5
C31 C36 H41 109.5
H39 C36 H41 109.5
H40 C36 H41 109.5

loop_
_geom_bond_atom_site_label_1
_geom_bond_atom_site_label_2
_geom_bond_distance
W1 C4 1.941(5)
W1 C5 1.959(5)
W1 C1 2.013(4)
W1 C2 2.297(4)
W1 C28 2.301(4)
W1 C29 2.311(4)
W1 C27 2.346(4)
W1 C30 2.365(4)
W1 C31 2.389(4)
Si1 N1 1.743(3)
Si1 C20 1.860(4)
Si1 C13 1.860(4)
Si1 C6 1.862(4)
O1 C4 1.170(5)
O2 C5 1.161(6)
N1 C1 1.183(5)
C2 C3 1.480(6)
C2 H1 0.9900
C2 H2 0.9900
C3 H3 0.9800
C3 H4 0.9800
C3 H5 0.9800
C6 C7 1.375(6)
C6 C11 1.376(5)
C7 C8 1.372(6)
C7 H6 0.9500
C8 C9 1.382(6)
C8 H7 0.9500
C9 C10 1.352(6)
C9 C12 1.504(6)
C10 C11 1.396(6)
C10 H8 0.9500
C11 H9 0.9500
C12 H10 0.9800
C12 H11 0.9800
C12 H12 0.9800
C13 C18 1.384(5)
C13 C14 1.387(5)
C14 C15 1.379(6)
C14 H13 0.9500
C15 C16 1.370(6)
C15 H14 0.9500
C16 C17 1.370(6)
C16 C19 1.509(6)
C17 C18 1.382(6)
C17 H15 0.9500
C18 H16 0.9500
C19 H17 0.9800
C19 H18 0.9800
C19 H19 0.9800
C20 C25 1.385(5)
C20 C21 1.392(5)
C21 C22 1.391(5)
C21 H20 0.9500
C22 C23 1.378(5)
C22 H21 0.9500
C23 C24 1.381(5)
C23 C26 1.500(5)
C24 C25 1.381(5)
C24 H22 0.9500
C25 H23 0.9500
C26 H24 0.9800
C26 H25 0.9800
C26 H26 0.9800
C27 C28 1.413(6)
C27 C31 1.424(6)
C27 C32 1.499(5)
C28 C29 1.421(5)
C28 C33 1.518(6)
C29 C30 1.424(6)
C29 C34 1.507(6)
C30 C31 1.423(6)
C30 C35 1.502(5)
C31 C36 1.501(6)
C32 H27 0.9800
C32 H28 0.9800
C32 H29 0.9800
C33 H30 0.9800
C33 H31 0.9800
C33 H32 0.9800
C34 H33 0.9800
C34 H34 0.9800
C34 H35 0.9800
C35 H36 0.9800
C35 H37 0.9800
C35 H38 0.9800
C36 H39 0.9800
C36 H40 0.9800
C36 H41 0.9800

loop_
_geom_torsion_atom_site_label_1
_geom_torsion_atom_site_label_2
_geom_torsion_atom_site_label_3
_geom_torsion_atom_site_label_4
_geom_torsion
C20 Si1 N1 C1 7.5(14)
C13 Si1 N1 C1 129.7(14)
C6 Si1 N1 C1 -110.4(14)
C4 W1 C2 C3 -2.0(5)
C5 W1 C2 C3 -60.3(4)
C1 W1 C2 C3 61.0(4)
C28 W1 C2 C3 148.5(3)
C29 W1 C2 C3 -159.2(3)
C27 W1 C2 C3 149.3(4)
C30 W1 C2 C3 -151.0(4)
C31 W1 C2 C3 -179.1(4)
N1 Si1 C6 C7 49.0(4)
C20 Si1 C6 C7 -65.6(4)
C13 Si1 C6 C7 166.9(3)
N1 Si1 C6 C11 -132.2(3)
C20 Si1 C6 C11 113.2(4)
C13 Si1 C6 C11 -14.3(4)
C11 C6 C7 C8 2.4(7)
Si1 C6 C7 C8 -178.7(3)
C6 C7 C8 C9 -2.1(7)
C7 C8 C9 C10 -0.8(7)
C7 C8 C9 C12 -178.8(4)
C8 C9 C10 C11 3.2(7)
C12 C9 C10 C11 -178.8(4)
C7 C6 C11 C10 0.0(7)
Si1 C6 C11 C10 -178.9(4)
C9 C10 C11 C6 -2.9(8)
N1 Si1 C13 C18 -144.5(3)
C20 Si1 C13 C18 -27.4(4)
C6 Si1 C13 C18 98.3(4)
N1 Si1 C13 C14 39.9(4)
C20 Si1 C13 C14 157.0(3)
C6 Si1 C13 C14 -77.2(4)
C18 C13 C14 C15 0.8(6)
Si1 C13 C14 C15 176.5(3)
C13 C14 C15 C16 -0.2(7)
C14 C15 C16 C17 -0.4(7)
C14 C15 C16 C19 179.8(4)
C15 C16 C17 C18 0.5(7)
C19 C16 C17 C18 -179.7(4)
C16 C17 C18 C13 0.1(7)
C14 C13 C18 C17 -0.7(6)
Si1 C13 C18 C17 -176.4(3)
N1 Si1 C20 C25 6.9(4)
C13 Si1 C20 C25 -111.7(3)
C6 Si1 C20 C25 122.3(3)
N1 Si1 C20 C21 -170.6(3)
C13 Si1 C20 C21 70.9(4)
C6 Si1 C20 C21 -55.1(4)
C25 C20 C21 C22 1.3(6)
Si1 C20 C21 C22 178.9(3)
C20 C21 C22 C23 -1.2(6)
C21 C22 C23 C24 -0.2(6)
C21 C22 C23 C26 179.7(4)
C22 C23 C24 C25 1.4(6)
C26 C23 C24 C25 -178.5(4)
C23 C24 C25 C20 -1.3(6)
C21 C20 C25 C24 -0.1(6)
Si1 C20 C25 C24 -177.6(3)
C4 W1 C27 C28 -26.0(3)
C5 W1 C27 C28 108.5(4)
C1 W1 C27 C28 -104.4(2)
C2 W1 C27 C28 -178.9(2)
C29 W1 C27 C28 38.0(2)
C30 W1 C27 C28 79.7(2)
C31 W1 C27 C28 116.0(3)
C4 W1 C27 C31 -142.0(3)
C5 W1 C27 C31 -7.5(5)
C1 W1 C27 C31 139.6(3)
C2 W1 C27 C31 65.1(3)
C28 W1 C27 C31 -116.0(3)
C29 W1 C27 C31 -77.9(3)
C30 W1 C27 C31 -36.3(2)
C4 W1 C27 C32 96.0(4)
C5 W1 C27 C32 -129.5(5)
C1 W1 C27 C32 17.6(4)
C2 W1 C27 C32 -56.9(4)
C28 W1 C27 C32 122.0(5)
C29 W1 C27 C32 160.1(5)
C30 W1 C27 C32 -158.3(5)
C31 W1 C27 C32 -122.0(5)
C31 C27 C28 C29 0.4(4)
C32 C27 C28 C29 173.3(4)
W1 C27 C28 C29 -64.9(3)
C31 C27 C28 C33 -173.4(4)
C32 C27 C28 C33 -0.5(7)
W1 C27 C28 C33 121.4(4)
C31 C27 C28 W1 65.3(3)
C32 C27 C28 W1 -121.9(4)
C4 W1 C28 C27 159.0(3)
C5 W1 C28 C27 -128.3(4)
C1 W1 C28 C27 78.5(2)
C2 W1 C28 C27 1.4(3)
C29 W1 C28 C27 -115.6(3)
C30 W1 C28 C27 -78.1(2)
C31 W1 C28 C27 -37.2(2)
C4 W1 C28 C29 -85.4(3)
C5 W1 C28 C29 -12.7(4)
C1 W1 C28 C29 -165.9(2)
C2 W1 C28 C29 117.0(3)
C27 W1 C28 C29 115.6(3)
C30 W1 C28 C29 37.4(2)
C31 W1 C28 C29 78.4(3)
C4 W1 C28 C33 36.5(4)
C5 W1 C28 C33 109.2(4)
C1 W1 C28 C33 -44.1(4)
C2 W1 C28 C33 -121.1(4)
C29 W1 C28 C33 121.8(5)
C27 W1 C28 C33 -122.6(5)
C30 W1 C28 C33 159.3(4)
C31 W1 C28 C33 -159.8(4)
C27 C28 C29 C30 0.0(5)
C33 C28 C29 C30 173.8(4)
W1 C28 C29 C30 -65.9(3)
C27 C28 C29 C34 -173.2(4)
C33 C28 C29 C34 0.6(7)
W1 C28 C29 C34 120.9(4)
C27 C28 C29 W1 65.9(3)
C33 C28 C29 W1 -120.3(4)
C4 W1 C29 C28 95.4(3)
C5 W1 C29 C28 172.0(3)
C1 W1 C29 C28 19.3(3)
C2 W1 C29 C28 -102.0(3)
C27 W1 C29 C28 -37.5(2)
C30 W1 C29 C28 -115.8(3)
C31 W1 C29 C28 -78.7(3)
C4 W1 C29 C30 -148.8(3)
C5 W1 C29 C30 -72.2(3)
C1 W1 C29 C30 135.0(3)
C2 W1 C29 C30 13.7(4)
C28 W1 C29 C30 115.8(3)
C27 W1 C29 C30 78.3(3)
C31 W1 C29 C30 37.1(2)
C4 W1 C29 C34 -26.2(4)
C5 W1 C29 C34 50.4(4)
C1 W1 C29 C34 -102.4(4)
C2 W1 C29 C34 136.3(4)
C28 W1 C29 C34 -121.7(5)
C27 W1 C29 C34 -159.2(4)
C30 W1 C29 C34 122.6(5)
C31 W1 C29 C34 159.6(4)
C28 C29 C30 C31 -0.4(5)
C34 C29 C30 C31 172.8(4)
W1 C29 C30 C31 -64.6(3)
C28 C29 C30 C35 -174.4(4)
C34 C29 C30 C35 -1.1(7)
W1 C29 C30 C35 121.4(4)
C28 C29 C30 W1 64.2(3)
C34 C29 C30 W1 -122.6(4)
C4 W1 C30 C31 152.4(3)
C5 W1 C30 C31 -129.6(3)
C1 W1 C30 C31 28.5(4)
C2 W1 C30 C31 -54.7(3)
C28 W1 C30 C31 78.0(3)
C29 W1 C30 C31 116.0(3)
C27 W1 C30 C31 36.5(2)
C4 W1 C30 C29 36.5(3)
C5 W1 C30 C29 114.5(3)
C1 W1 C30 C29 -87.5(4)
C2 W1 C30 C29 -170.7(2)
C28 W1 C30 C29 -37.9(2)
C27 W1 C30 C29 -79.5(3)
C31 W1 C30 C29 -116.0(3)
C4 W1 C30 C35 -85.2(4)
C5 W1 C30 C35 -7.2(4)
C1 W1 C30 C35 150.9(3)
C2 W1 C30 C35 67.6(4)
C28 W1 C30 C35 -159.6(4)
C29 W1 C30 C35 -121.6(5)
C27 W1 C30 C35 158.9(4)
C31 W1 C30 C35 122.4(5)
C29 C30 C31 C27 0.7(5)
C35 C30 C31 C27 174.7(4)
W1 C30 C31 C27 -61.7(3)
C29 C30 C31 C36 -173.5(4)
C35 C30 C31 C36 0.5(7)
W1 C30 C31 C36 124.0(4)
C29 C30 C31 W1 62.4(3)
C35 C30 C31 W1 -123.5(4)
C28 C27 C31 C30 -0.7(4)
C32 C27 C31 C30 -173.7(4)
W1 C27 C31 C30 62.3(3)
C28 C27 C31 C36 173.5(4)
C32 C27 C31 C36 0.5(7)
W1 C27 C31 C36 -123.5(4)
C28 C27 C31 W1 -63.0(3)
C32 C27 C31 W1 124.0(4)
C4 W1 C31 C30 -48.7(4)
C5 W1 C31 C30 58.2(3)
C1 W1 C31 C30 -164.1(2)
C2 W1 C31 C30 127.0(3)
C28 W1 C31 C30 -80.1(3)
C29 W1 C31 C30 -37.7(2)
C27 W1 C31 C30 -117.7(4)
C4 W1 C31 C27 69.0(4)
C5 W1 C31 C27 175.9(3)
C1 W1 C31 C27 -46.4(3)
C2 W1 C31 C27 -115.3(3)
C28 W1 C31 C27 37.6(2)
C29 W1 C31 C27 80.0(3)
C30 W1 C31 C27 117.7(4)
C4 W1 C31 C36 -170.3(4)
C5 W1 C31 C36 -63.4(4)
C1 W1 C31 C36 74.4(4)
C2 W1 C31 C36 5.5(4)
C28 W1 C31 C36 158.3(4)
C29 W1 C31 C36 -159.3(4)
C27 W1 C31 C36 120.7(5)
C30 W1 C31 C36 -121.5(5)
